data_7048410
loop_
_publ_author_name
'Swidan, Ala'aeddeen'
'Binder, Justin F.'
'Onge, Blake J St'
'Suter, Riccardo'
'Burford, Neil'
'Macdonald, Charles L. B.'

_publ_section_title
;
 2,6-Bis(benzimidazol-2-yl)pyridines as more electron-rich and sterically
 accessible alternatives to 2,6-bis(imino)pyridine for group 13
 coordination chemistry.
;
_journal_issue 4
_journal_name_full 'Dalton transactions (Cambridge, England : 2003)'
_journal_page_first 1284
_journal_page_last 1291
_journal_paper_doi 10.1039/c8dt04276d
_journal_volume 48
_journal_year 2019
_chemical_formula_moiety 'C33 H43 Cl2 Ga N3, Cl4 Ga, C4 H8 O'
_chemical_formula_sum 'C37 H51 Cl6 Ga2 N3 O'
_chemical_formula_weight 905.94
_space_group_crystal_system monoclinic
_space_group_IT_number 14
_space_group_name_Hall '-P 2yn'
_space_group_name_H-M_alt 'P 1 21/n 1'
_symmetry_space_group_name_Hall '-P 2yn'
_symmetry_space_group_name_H-M 'P 1 21/n 1'
_atom_sites_solution_hydrogens geom
_atom_sites_solution_primary dual
_audit_creation_date 2018-03-15
_audit_creation_method
;
Olex2 1.2
(compiled 2017.08.10 svn.r3458 for OlexSys, GUI svn.r5381)
;
_audit_update_record
;
2018-09-27 deposited with the CCDC.
2018-12-19 downloaded from the CCDC.
;
_cell_angle_alpha 90
_cell_angle_beta 95.473(2)
_cell_angle_gamma 90
_cell_formula_units_Z 4
_cell_length_a 9.7574(9)
_cell_length_b 10.4579(9)
_cell_length_c 41.051(4)
_cell_measurement_reflns_used 9779
_cell_measurement_temperature 170.0
_cell_measurement_theta_max 29.13
_cell_measurement_theta_min 2.96
_cell_volume 4169.8(7)
_computing_cell_refinement 'SAINT v8.37A (Bruker, 2015)'
_computing_data_collection APEX3
_computing_data_reduction 'SAINT v8.37A (Bruker, 2015)'
_computing_molecular_graphics 'Olex2 (Dolomanov et al., 2009)'
_computing_publication_material 'Olex2 (Dolomanov et al., 2009)'
_computing_structure_refinement 'XL (Sheldrick, 2008)'
_computing_structure_solution 'XT (Sheldrick, 2015)'
_diffrn_ambient_temperature 170.0
_diffrn_measured_fraction_theta_full 0.998
_diffrn_measured_fraction_theta_max 0.997
_diffrn_measurement_device_type 'Bruker APEX3 Photon 100'
_diffrn_measurement_method '\f and \w scans'
_diffrn_radiation_type MoK\a
_diffrn_radiation_wavelength 0.71073
_diffrn_reflns_av_R_equivalents 0.0330
_diffrn_reflns_av_unetI/netI 0.0178
_diffrn_reflns_Laue_measured_fraction_full 0.998
_diffrn_reflns_Laue_measured_fraction_max 0.997
_diffrn_reflns_limit_h_max 13
_diffrn_reflns_limit_h_min -13
_diffrn_reflns_limit_k_max 14
_diffrn_reflns_limit_k_min -14
_diffrn_reflns_limit_l_max 56
_diffrn_reflns_limit_l_min -56
_diffrn_reflns_number 111488
_diffrn_reflns_point_group_measured_fraction_full 0.998
_diffrn_reflns_point_group_measured_fraction_max 0.997
_diffrn_reflns_theta_full 25.242
_diffrn_reflns_theta_max 29.201
_diffrn_reflns_theta_min 2.862
_diffrn_standards_number 0
_exptl_absorpt_coefficient_mu 1.709
_exptl_absorpt_correction_T_max 0.7458
_exptl_absorpt_correction_T_min 0.6612
_exptl_absorpt_correction_type multi-scan
_exptl_absorpt_process_details
'SADABS-2016/2 (Bruker,2016/2) was used for absorption correction. wR2(int) was 0.0706 before and 0.0466 after correction. The Ratio of minimum to maximum transmission is 0.8866. The \l/2 correction factor is Not present.'
_exptl_crystal_colour yellow
_exptl_crystal_colour_primary yellow
_exptl_crystal_density_diffrn 1.443
_exptl_crystal_description prism
_exptl_crystal_F_000 1864
_exptl_crystal_size_max 0.37
_exptl_crystal_size_mid 0.218
_exptl_crystal_size_min 0.176
_refine_diff_density_max 1.070
_refine_diff_density_min -0.912
_refine_diff_density_rms 0.068
_refine_ls_extinction_method none
_refine_ls_goodness_of_fit_ref 1.072
_refine_ls_hydrogen_treatment constr
_refine_ls_matrix_type full
_refine_ls_number_parameters 452
_refine_ls_number_reflns 11291
_refine_ls_number_restraints 0
_refine_ls_restrained_S_all 1.072
_refine_ls_R_factor_all 0.0458
_refine_ls_R_factor_gt 0.0380
_refine_ls_shift/su_max 0.003
_refine_ls_shift/su_mean 0.000
_refine_ls_structure_factor_coef Fsqd
_refine_ls_weighting_details 'w=1/[\s^2^(Fo^2^)+(0.0241P)^2^+6.2287P] where P=(Fo^2^+2Fc^2^)/3'
_refine_ls_weighting_scheme calc
_refine_ls_wR_factor_gt 0.0818
_refine_ls_wR_factor_ref 0.0851
_reflns_Friedel_coverage 0.000
_reflns_number_gt 9933
_reflns_number_total 11291
_reflns_threshold_expression 'I > 2\s(I)'
_cod_data_source_file c8dt04276d2.cif
_cod_data_source_block as1051_p21n
_cod_depositor_comments 'Adding full bibliography for 7048404--7048410.cif.'
_cod_original_cell_volume 4169.8(6)
_cod_database_code 7048410
_shelx_shelxl_version_number 2016/6
_shelx_space_group_comment
;
The symmetry employed for this shelxl refinement is uniquely defined
by the following loop, which should always be used as a source of
symmetry information in preference to the above space-group names.
They are only intended as comments.
;
_shelx_estimated_absorpt_t_max 0.753
_shelx_estimated_absorpt_t_min 0.570
_olex2_refinement_description
;
1. Fixed Uiso
 At 1.2 times of:
  All C(H) groups, All C(H,H) groups
 At 1.5 times of:
  All C(H,H,H) groups
2.a Ternary CH refined with riding coordinates:
 C32(H32), C26(H26), C29(H29), C23(H23)
2.b Secondary CH2 refined with riding coordinates:
 C34(H34A,H34B), C36(H36A,H36B), C37(H37A,H37B), C35(H35A,H35B)
2.c Aromatic/amide H refined with riding coordinates:
 C4(H4), C18(H18), C12(H12), C6(H6), C20(H20), C19(H19), C13(H13), C14(H14),
 C5(H5)
2.d Idealised Me refined as rotating group:
 C9(H9A,H9B,H9C), C1(H1A,H1B,H1C), C31(H31A,H31B,H31C), C33(H33A,H33B,H33C),
 C30(H30A,H30B,H30C), C28(H28A,H28B,H28C), C27(H27A,H27B,H27C), C25(H25A,H25B,
 H25C), C24(H24A,H24B,H24C), C22(H22A,H22B,H22C)
;
_olex2_submission_special_instructions 'No special instructions were received'

loop_
_space_group_symop_operation_xyz
'x, y, z'
'-x+1/2, y+1/2, -z+1/2'
'-x, -y, -z'
'x-1/2, -y-1/2, z-1/2'

loop_
_atom_site_label
_atom_site_type_symbol
_atom_site_fract_x
_atom_site_fract_y
_atom_site_fract_z
_atom_site_U_iso_or_equiv
_atom_site_adp_type
_atom_site_occupancy
_atom_site_site_symmetry_order
_atom_site_calc_flag
_atom_site_refinement_flags_posn
Ga1 Ga 0.83876(2) 0.31667(2) 0.61745(2) 0.01880(5) Uani 1 1 d .
Ga2 Ga 0.53720(3) 0.73469(3) 0.66733(2) 0.03252(7) Uani 1 1 d .
Cl2 Cl 0.83760(6) 0.12092(5) 0.60084(2) 0.03284(12) Uani 1 1 d .
Cl1 Cl 1.02918(5) 0.41668(6) 0.61273(2) 0.03232(12) Uani 1 1 d .
Cl6 Cl 0.37834(8) 0.69622(7) 0.62772(2) 0.04606(16) Uani 1 1 d .
Cl5 Cl 0.73225(8) 0.66817(8) 0.65252(2) 0.05369(19) Uani 1 1 d .
Cl4 Cl 0.50037(10) 0.62492(13) 0.71052(2) 0.0802(3) Uani 1 1 d .
Cl3 Cl 0.54612(11) 0.93680(9) 0.67798(3) 0.0803(3) Uani 1 1 d .
N3 N 0.87083(16) 0.27722(15) 0.66954(4) 0.0168(3) Uani 1 1 d .
N2 N 0.65301(16) 0.34247(15) 0.63285(4) 0.0182(3) Uani 1 1 d .
N1 N 0.72212(17) 0.40853(16) 0.57610(4) 0.0204(3) Uani 1 1 d .
C7 C 0.63156(19) 0.30142(19) 0.66276(5) 0.0207(4) Uani 1 1 d .
C3 C 0.54989(19) 0.38063(19) 0.61156(5) 0.0212(4) Uani 1 1 d .
C16 C 1.00284(19) 0.25697(18) 0.68825(4) 0.0173(3) Uani 1 1 d .
C17 C 1.0731(2) 0.36597(19) 0.70061(4) 0.0195(4) Uani 1 1 d .
C10 C 0.7711(2) 0.4495(2) 0.54534(5) 0.0221(4) Uani 1 1 d .
C8 C 0.75911(19) 0.26809(19) 0.68362(5) 0.0196(4) Uani 1 1 d .
C2 C 0.5941(2) 0.42342(19) 0.57965(5) 0.0225(4) Uani 1 1 d .
C11 C 0.7629(2) 0.3638(2) 0.51900(5) 0.0250(4) Uani 1 1 d .
C9 C 0.7475(2) 0.2293(2) 0.71821(5) 0.0274(4) Uani 1 1 d .
H9A H 0.701556 0.146050 0.718592 0.041 Uiso 1 1 calc GR
H9B H 0.693648 0.293249 0.728903 0.041 Uiso 1 1 calc GR
H9C H 0.839719 0.223058 0.729863 0.041 Uiso 1 1 calc GR
C21 C 1.0544(2) 0.13296(19) 0.69341(5) 0.0218(4) Uani 1 1 d .
C32 C 1.0115(2) 0.49849(19) 0.69626(5) 0.0227(4) Uani 1 1 d .
H32 H 0.939433 0.495243 0.677254 0.027 Uiso 1 1 calc R
C15 C 0.8178(2) 0.5759(2) 0.54268(5) 0.0247(4) Uani 1 1 d .
C4 C 0.4150(2) 0.3786(2) 0.61979(6) 0.0284(4) Uani 1 1 d .
H4 H 0.341392 0.406751 0.604694 0.034 Uiso 1 1 calc R
C26 C 0.7150(3) 0.2266(2) 0.52139(6) 0.0324(5) Uani 1 1 d .
H26 H 0.688991 0.212237 0.544081 0.039 Uiso 1 1 calc R
C18 C 1.1993(2) 0.3481(2) 0.71890(5) 0.0251(4) Uani 1 1 d .
H18 H 1.248868 0.420259 0.727802 0.030 Uiso 1 1 calc R
C12 C 0.8017(2) 0.4088(2) 0.48925(5) 0.0289(4) Uani 1 1 d .
H12 H 0.798625 0.352387 0.471056 0.035 Uiso 1 1 calc R
C29 C 0.9766(2) 0.0139(2) 0.68165(5) 0.0279(4) Uani 1 1 d .
H29 H 0.886969 0.040986 0.669843 0.033 Uiso 1 1 calc R
C6 C 0.4995(2) 0.2956(2) 0.67238(6) 0.0299(5) Uani 1 1 d .
H6 H 0.483680 0.265668 0.693545 0.036 Uiso 1 1 calc R
C23 C 0.8288(2) 0.6696(2) 0.57100(5) 0.0297(5) Uani 1 1 d .
H23 H 0.817371 0.620291 0.591436 0.036 Uiso 1 1 calc R
C20 C 1.1831(2) 0.1214(2) 0.71139(5) 0.0273(4) Uani 1 1 d .
H20 H 1.222847 0.038963 0.714769 0.033 Uiso 1 1 calc R
C19 C 1.2536(2) 0.2271(2) 0.72432(5) 0.0281(4) Uani 1 1 d .
H19 H 1.339621 0.216568 0.736965 0.034 Uiso 1 1 calc R
C13 C 0.8444(2) 0.5330(2) 0.48559(5) 0.0305(5) Uani 1 1 d .
H13 H 0.868423 0.562016 0.464952 0.037 Uiso 1 1 calc R
C1 C 0.4873(2) 0.4779(2) 0.55519(6) 0.0311(5) Uani 1 1 d .
H1A H 0.531799 0.514995 0.536969 0.047 Uiso 1 1 calc GR
H1B H 0.435826 0.544562 0.565573 0.047 Uiso 1 1 calc GR
H1C H 0.423974 0.410040 0.546934 0.047 Uiso 1 1 calc GR
C31 C 1.1171(3) 0.5986(2) 0.68865(6) 0.0346(5) Uani 1 1 d .
H31A H 1.186416 0.607408 0.707422 0.052 Uiso 1 1 calc GR
H31B H 1.070900 0.680845 0.684243 0.052 Uiso 1 1 calc GR
H31C H 1.161938 0.571954 0.669388 0.052 Uiso 1 1 calc GR
C14 C 0.8524(2) 0.6154(2) 0.51201(5) 0.0298(5) Uani 1 1 d .
H14 H 0.882037 0.700878 0.509251 0.036 Uiso 1 1 calc R
O1 O 0.4174(3) 0.1661(3) 0.56597(6) 0.0727(7) Uani 1 1 d .
C33 C 0.9404(3) 0.5367(2) 0.72654(6) 0.0337(5) Uani 1 1 d .
H33A H 0.864866 0.477201 0.729347 0.051 Uiso 1 1 calc GR
H33B H 0.903764 0.623667 0.723687 0.051 Uiso 1 1 calc GR
H33C H 1.007175 0.533738 0.745936 0.051 Uiso 1 1 calc GR
C5 C 0.3906(2) 0.3347(2) 0.65035(6) 0.0329(5) Uani 1 1 d .
H5 H 0.299037 0.331141 0.656367 0.040 Uiso 1 1 calc R
C30 C 0.9454(3) -0.0712(2) 0.71056(6) 0.0351(5) Uani 1 1 d .
H30A H 1.031869 -0.103592 0.721649 0.053 Uiso 1 1 calc GR
H30B H 0.887680 -0.143318 0.702460 0.053 Uiso 1 1 calc GR
H30C H 0.896733 -0.021029 0.726002 0.053 Uiso 1 1 calc GR
C28 C 1.0561(3) -0.0616(2) 0.65778(6) 0.0433(6) Uani 1 1 d .
H28A H 1.071260 -0.007631 0.638931 0.065 Uiso 1 1 calc GR
H28B H 1.003042 -0.137374 0.650297 0.065 Uiso 1 1 calc GR
H28C H 1.145130 -0.088191 0.668767 0.065 Uiso 1 1 calc GR
C27 C 0.8317(3) 0.1340(3) 0.51552(7) 0.0483(7) Uani 1 1 d .
H27A H 0.855859 0.143542 0.493018 0.073 Uiso 1 1 calc GR
H27B H 0.801504 0.046032 0.518939 0.073 Uiso 1 1 calc GR
H27C H 0.912318 0.153112 0.530840 0.073 Uiso 1 1 calc GR
C25 C 0.5875(3) 0.2013(3) 0.49737(7) 0.0499(7) Uani 1 1 d .
H25A H 0.513065 0.259050 0.502252 0.075 Uiso 1 1 calc GR
H25B H 0.557731 0.112465 0.499583 0.075 Uiso 1 1 calc GR
H25C H 0.610298 0.216155 0.474942 0.075 Uiso 1 1 calc GR
C24 C 0.9703(3) 0.7344(3) 0.57522(7) 0.0461(7) Uani 1 1 d .
H24A H 1.042553 0.669017 0.577250 0.069 Uiso 1 1 calc GR
H24B H 0.977159 0.787514 0.594978 0.069 Uiso 1 1 calc GR
H24C H 0.981741 0.788231 0.556114 0.069 Uiso 1 1 calc GR
C22 C 0.7142(3) 0.7702(3) 0.56702(8) 0.0469(7) Uani 1 1 d .
H22A H 0.718462 0.815439 0.546238 0.070 Uiso 1 1 calc GR
H22B H 0.726405 0.831410 0.585143 0.070 Uiso 1 1 calc GR
H22C H 0.624570 0.728066 0.567148 0.070 Uiso 1 1 calc GR
C34 C 0.4470(4) 0.0620(4) 0.58708(13) 0.0817(13) Uani 1 1 d .
H34A H 0.509968 0.088317 0.606251 0.098 Uiso 1 1 calc R
H34B H 0.490863 -0.007894 0.575570 0.098 Uiso 1 1 calc R
C36 C 0.2127(4) 0.0602(6) 0.57321(11) 0.0897(15) Uani 1 1 d .
H36A H 0.135680 0.101071 0.583354 0.108 Uiso 1 1 calc R
H36B H 0.176433 -0.013407 0.559884 0.108 Uiso 1 1 calc R
C37 C 0.2797(6) 0.1517(4) 0.55314(11) 0.0948(16) Uani 1 1 d .
H37A H 0.275758 0.120579 0.530290 0.114 Uiso 1 1 calc R
H37B H 0.231780 0.235124 0.553145 0.114 Uiso 1 1 calc R
C35 C 0.3162(5) 0.0206(6) 0.59729(17) 0.139(3) Uani 1 1 d .
H35A H 0.314878 -0.073573 0.599591 0.167 Uiso 1 1 calc R
H35B H 0.301023 0.059261 0.618669 0.167 Uiso 1 1 calc R

loop_
_atom_site_aniso_label
_atom_site_aniso_U_11
_atom_site_aniso_U_22
_atom_site_aniso_U_33
_atom_site_aniso_U_23
_atom_site_aniso_U_13
_atom_site_aniso_U_12
Ga1 0.01551(9) 0.02419(11) 0.01657(10) 0.00117(8) 0.00091(7) 0.00102(8)
Ga2 0.03352(13) 0.03633(14) 0.02723(13) -0.00455(10) 0.00042(10) 0.00000(11)
Cl2 0.0446(3) 0.0278(3) 0.0247(2) -0.0045(2) -0.0039(2) 0.0093(2)
Cl1 0.0183(2) 0.0525(3) 0.0259(2) 0.0101(2) 0.00096(18) -0.0072(2)
Cl6 0.0529(4) 0.0407(3) 0.0409(3) -0.0015(3) -0.0146(3) -0.0026(3)
Cl5 0.0459(4) 0.0693(5) 0.0461(4) -0.0063(3) 0.0056(3) 0.0182(3)
Cl4 0.0625(5) 0.1387(10) 0.0372(4) 0.0265(5) -0.0059(3) -0.0397(6)
Cl3 0.0854(6) 0.0458(4) 0.1023(7) -0.0366(5) -0.0296(6) 0.0148(4)
N3 0.0178(7) 0.0152(7) 0.0170(7) 0.0004(6) 0.0003(6) -0.0006(6)
N2 0.0161(7) 0.0196(8) 0.0188(7) 0.0005(6) 0.0012(6) -0.0006(6)
N1 0.0216(8) 0.0209(8) 0.0181(7) 0.0012(6) -0.0013(6) -0.0007(6)
C7 0.0194(8) 0.0219(9) 0.0210(9) 0.0000(7) 0.0034(7) -0.0012(7)
C3 0.0173(8) 0.0206(9) 0.0253(9) 0.0009(7) 0.0000(7) 0.0005(7)
C16 0.0177(8) 0.0202(9) 0.0138(8) 0.0019(7) 0.0014(6) 0.0018(7)
C17 0.0213(9) 0.0213(9) 0.0159(8) 0.0008(7) 0.0023(7) 0.0000(7)
C10 0.0197(9) 0.0281(10) 0.0177(9) 0.0031(8) -0.0026(7) -0.0006(8)
C8 0.0203(8) 0.0195(9) 0.0190(9) -0.0006(7) 0.0027(7) -0.0007(7)
C2 0.0211(9) 0.0206(9) 0.0249(9) 0.0010(8) -0.0031(7) -0.0006(7)
C11 0.0240(9) 0.0290(10) 0.0205(9) 0.0000(8) -0.0045(7) -0.0008(8)
C9 0.0278(10) 0.0369(12) 0.0182(9) 0.0040(8) 0.0063(8) -0.0008(9)
C21 0.0267(10) 0.0211(9) 0.0177(9) 0.0033(7) 0.0022(7) 0.0030(8)
C32 0.0251(9) 0.0187(9) 0.0239(9) -0.0027(7) 0.0011(7) 0.0009(7)
C15 0.0238(9) 0.0275(10) 0.0220(9) 0.0028(8) -0.0013(7) -0.0011(8)
C4 0.0173(9) 0.0326(11) 0.0348(11) 0.0021(9) 0.0002(8) 0.0026(8)
C26 0.0443(13) 0.0284(11) 0.0230(10) -0.0019(9) -0.0040(9) -0.0063(10)
C18 0.0222(9) 0.0317(11) 0.0206(9) 0.0010(8) -0.0015(7) -0.0045(8)
C12 0.0285(10) 0.0391(12) 0.0181(9) -0.0003(9) -0.0029(8) 0.0006(9)
C29 0.0410(12) 0.0170(9) 0.0249(10) 0.0007(8) -0.0004(9) 0.0021(8)
C6 0.0211(9) 0.0404(13) 0.0290(11) 0.0044(9) 0.0077(8) -0.0013(9)
C23 0.0376(12) 0.0251(10) 0.0264(10) 0.0009(8) 0.0024(9) -0.0060(9)
C20 0.0291(10) 0.0274(11) 0.0255(10) 0.0092(8) 0.0029(8) 0.0091(8)
C19 0.0194(9) 0.0388(12) 0.0251(10) 0.0098(9) -0.0036(8) 0.0022(8)
C13 0.0277(10) 0.0438(13) 0.0196(9) 0.0075(9) -0.0006(8) -0.0018(9)
C1 0.0249(10) 0.0361(12) 0.0308(11) 0.0088(9) -0.0057(8) 0.0047(9)
C31 0.0415(13) 0.0221(10) 0.0407(13) 0.0009(9) 0.0073(10) -0.0051(9)
C14 0.0278(10) 0.0326(12) 0.0284(11) 0.0078(9) -0.0010(8) -0.0040(9)
O1 0.095(2) 0.0625(16) 0.0618(15) 0.0006(12) 0.0154(14) -0.0336(14)
C33 0.0375(12) 0.0277(11) 0.0373(12) -0.0087(10) 0.0109(10) -0.0016(9)
C5 0.0174(9) 0.0450(14) 0.0371(12) 0.0034(10) 0.0065(8) 0.0030(9)
C30 0.0520(14) 0.0204(10) 0.0326(12) 0.0028(9) 0.0029(10) -0.0061(10)
C28 0.0721(19) 0.0274(12) 0.0309(12) -0.0020(10) 0.0077(12) 0.0102(12)
C27 0.073(2) 0.0353(14) 0.0367(14) -0.0019(11) 0.0054(13) 0.0072(14)
C25 0.0597(18) 0.0479(16) 0.0391(14) -0.0027(12) -0.0105(13) -0.0224(14)
C24 0.0524(16) 0.0502(16) 0.0355(13) -0.0080(12) 0.0022(12) -0.0244(13)
C22 0.0568(17) 0.0311(13) 0.0519(16) -0.0033(12) 0.0008(13) 0.0070(12)
C34 0.051(2) 0.055(2) 0.136(4) 0.004(2) -0.004(2) 0.0053(17)
C36 0.050(2) 0.140(5) 0.079(3) 0.010(3) 0.0020(19) -0.008(2)
C37 0.140(4) 0.060(2) 0.074(3) 0.019(2) -0.040(3) -0.005(3)
C35 0.077(3) 0.136(5) 0.198(6) 0.126(5) -0.022(4) -0.029(3)

loop_
_atom_type_symbol
_atom_type_description
_atom_type_scat_dispersion_real
_atom_type_scat_dispersion_imag
_atom_type_scat_source
C C 0.0033 0.0016 'International Tables Vol C Tables 4.2.6.8 and 6.1.1.4'
H H 0.0000 0.0000 'International Tables Vol C Tables 4.2.6.8 and 6.1.1.4'
Cl Cl 0.1484 0.1585 'International Tables Vol C Tables 4.2.6.8 and 6.1.1.4'
Ga Ga 0.2307 1.6083 'International Tables Vol C Tables 4.2.6.8 and 6.1.1.4'
N N 0.0061 0.0033 'International Tables Vol C Tables 4.2.6.8 and 6.1.1.4'
O O 0.0106 0.0060 'International Tables Vol C Tables 4.2.6.8 and 6.1.1.4'

loop_
_geom_angle_atom_site_label_1
_geom_angle_atom_site_label_2
_geom_angle_atom_site_label_3
_geom_angle
Cl2 Ga1 N3 97.29(4)
Cl2 Ga1 N1 100.72(5)
Cl1 Ga1 Cl2 114.23(3)
Cl1 Ga1 N3 97.82(4)
Cl1 Ga1 N1 96.13(5)
N3 Ga1 N1 150.25(6)
N2 Ga1 Cl2 104.54(5)
N2 Ga1 Cl1 141.23(5)
N2 Ga1 N3 76.31(6)
N2 Ga1 N1 76.35(6)
Cl5 Ga2 Cl6 108.27(3)
Cl5 Ga2 Cl4 106.11(4)
Cl4 Ga2 Cl6 110.56(3)
Cl3 Ga2 Cl6 110.17(3)
Cl3 Ga2 Cl5 110.59(4)
Cl3 Ga2 Cl4 111.04(5)
C16 N3 Ga1 125.90(12)
C8 N3 Ga1 114.09(13)
C8 N3 C16 119.97(16)
C7 N2 Ga1 118.35(13)
C3 N2 Ga1 119.06(13)
C3 N2 C7 121.71(17)
C10 N1 Ga1 128.02(12)
C2 N1 Ga1 114.09(13)
C2 N1 C10 117.85(17)
N2 C7 C8 114.18(16)
N2 C7 C6 120.51(19)
C6 C7 C8 125.29(18)
N2 C3 C2 113.87(17)
N2 C3 C4 120.67(19)
C4 C3 C2 125.45(18)
C17 C16 N3 116.90(16)
C21 C16 N3 120.23(17)
C21 C16 C17 122.87(17)
C16 C17 C32 121.81(17)
C18 C17 C16 117.62(18)
C18 C17 C32 120.46(18)
C11 C10 N1 118.79(18)
C11 C10 C15 122.46(19)
C15 C10 N1 118.65(18)
N3 C8 C7 115.09(17)
N3 C8 C9 126.36(18)
C7 C8 C9 118.54(17)
N1 C2 C3 115.58(17)
N1 C2 C1 126.65(19)
C3 C2 C1 117.78(18)
C10 C11 C26 123.45(19)
C12 C11 C10 117.4(2)
C12 C11 C26 119.2(2)
C8 C9 H9A 109.5
C8 C9 H9B 109.5
C8 C9 H9C 109.5
H9A C9 H9B 109.5
H9A C9 H9C 109.5
H9B C9 H9C 109.5
C16 C21 C29 123.52(18)
C20 C21 C16 116.82(19)
C20 C21 C29 119.63(19)
C17 C32 H32 107.6
C17 C32 C31 112.62(17)
C17 C32 C33 110.40(17)
C31 C32 H32 107.6
C31 C32 C33 110.77(18)
C33 C32 H32 107.6
C10 C15 C23 123.23(18)
C14 C15 C10 117.1(2)
C14 C15 C23 119.6(2)
C3 C4 H4 120.8
C5 C4 C3 118.5(2)
C5 C4 H4 120.8
C11 C26 H26 108.1
C11 C26 C27 110.5(2)
C11 C26 C25 111.0(2)
C27 C26 H26 108.1
C27 C26 C25 111.0(2)
C25 C26 H26 108.1
C17 C18 H18 119.5
C19 C18 C17 121.0(2)
C19 C18 H18 119.5
C11 C12 H12 119.2
C13 C12 C11 121.6(2)
C13 C12 H12 119.2
C21 C29 H29 108.1
C21 C29 C30 111.15(18)
C21 C29 C28 111.1(2)
C30 C29 H29 108.1
C28 C29 H29 108.1
C28 C29 C30 110.30(19)
C7 C6 H6 120.8
C7 C6 C5 118.4(2)
C5 C6 H6 120.8
C15 C23 H23 107.7
C15 C23 C24 111.7(2)
C15 C23 C22 111.4(2)
C24 C23 H23 107.7
C22 C23 H23 107.7
C22 C23 C24 110.4(2)
C21 C20 H20 119.2
C19 C20 C21 121.5(2)
C19 C20 H20 119.2
C18 C19 H19 119.9
C20 C19 C18 120.12(19)
C20 C19 H19 119.9
C12 C13 H13 120.1
C12 C13 C14 119.8(2)
C14 C13 H13 120.1
C2 C1 H1A 109.5
C2 C1 H1B 109.5
C2 C1 H1C 109.5
H1A C1 H1B 109.5
H1A C1 H1C 109.5
H1B C1 H1C 109.5
C32 C31 H31A 109.5
C32 C31 H31B 109.5
C32 C31 H31C 109.5
H31A C31 H31B 109.5
H31A C31 H31C 109.5
H31B C31 H31C 109.5
C15 C14 H14 119.2
C13 C14 C15 121.5(2)
C13 C14 H14 119.2
C37 O1 C34 106.3(3)
C32 C33 H33A 109.5
C32 C33 H33B 109.5
C32 C33 H33C 109.5
H33A C33 H33B 109.5
H33A C33 H33C 109.5
H33B C33 H33C 109.5
C4 C5 C6 120.2(2)
C4 C5 H5 119.9
C6 C5 H5 119.9
C29 C30 H30A 109.5
C29 C30 H30B 109.5
C29 C30 H30C 109.5
H30A C30 H30B 109.5
H30A C30 H30C 109.5
H30B C30 H30C 109.5
C29 C28 H28A 109.5
C29 C28 H28B 109.5
C29 C28 H28C 109.5
H28A C28 H28B 109.5
H28A C28 H28C 109.5
H28B C28 H28C 109.5
C26 C27 H27A 109.5
C26 C27 H27B 109.5
C26 C27 H27C 109.5
H27A C27 H27B 109.5
H27A C27 H27C 109.5
H27B C27 H27C 109.5
C26 C25 H25A 109.5
C26 C25 H25B 109.5
C26 C25 H25C 109.5
H25A C25 H25B 109.5
H25A C25 H25C 109.5
H25B C25 H25C 109.5
C23 C24 H24A 109.5
C23 C24 H24B 109.5
C23 C24 H24C 109.5
H24A C24 H24B 109.5
H24A C24 H24C 109.5
H24B C24 H24C 109.5
C23 C22 H22A 109.5
C23 C22 H22B 109.5
C23 C22 H22C 109.5
H22A C22 H22B 109.5
H22A C22 H22C 109.5
H22B C22 H22C 109.5
O1 C34 H34A 110.5
O1 C34 H34B 110.5
O1 C34 C35 106.0(3)
H34A C34 H34B 108.7
C35 C34 H34A 110.5
C35 C34 H34B 110.5
H36A C36 H36B 108.8
C37 C36 H36A 110.7
C37 C36 H36B 110.7
C35 C36 H36A 110.7
C35 C36 H36B 110.7
C35 C36 C37 105.0(4)
O1 C37 C36 108.9(3)
O1 C37 H37A 109.9
O1 C37 H37B 109.9
C36 C37 H37A 109.9
C36 C37 H37B 109.9
H37A C37 H37B 108.3
C34 C35 H35A 110.2
C34 C35 H35B 110.2
C36 C35 C34 107.6(4)
C36 C35 H35A 110.2
C36 C35 H35B 110.2
H35A C35 H35B 108.5

loop_
_geom_bond_atom_site_label_1
_geom_bond_atom_site_label_2
_geom_bond_distance
Ga1 Cl2 2.1574(6)
Ga1 Cl1 2.1569(6)
Ga1 N3 2.1711(15)
Ga1 N2 1.9940(16)
Ga1 N1 2.1751(16)
Ga2 Cl6 2.1742(7)
Ga2 Cl5 2.1670(8)
Ga2 Cl4 2.1707(9)
Ga2 Cl3 2.1586(9)
N3 C16 1.451(2)
N3 C8 1.285(2)
N2 C7 1.336(2)
N2 C3 1.330(2)
N1 C10 1.457(2)
N1 C2 1.281(3)
C7 C8 1.483(3)
C7 C6 1.385(3)
C3 C2 1.486(3)
C3 C4 1.390(3)
C16 C17 1.400(3)
C16 C21 1.400(3)
C17 C32 1.514(3)
C17 C18 1.392(3)
C10 C11 1.401(3)
C10 C15 1.405(3)
C8 C9 1.492(3)
C2 C1 1.490(3)
C11 C26 1.515(3)
C11 C12 1.395(3)
C9 H9A 0.9800
C9 H9B 0.9800
C9 H9C 0.9800
C21 C29 1.513(3)
C21 C20 1.400(3)
C32 H32 1.0000
C32 C31 1.522(3)
C32 C33 1.533(3)
C15 C23 1.516(3)
C15 C14 1.397(3)
C4 H4 0.9500
C4 C5 1.378(3)
C26 H26 1.0000
C26 C27 1.531(4)
C26 C25 1.535(3)
C18 H18 0.9500
C18 C19 1.382(3)
C12 H12 0.9500
C12 C13 1.377(3)
C29 H29 1.0000
C29 C30 1.537(3)
C29 C28 1.526(3)
C6 H6 0.9500
C6 C5 1.389(3)
C23 H23 1.0000
C23 C24 1.533(3)
C23 C22 1.532(4)
C20 H20 0.9500
C20 C19 1.381(3)
C19 H19 0.9500
C13 H13 0.9500
C13 C14 1.381(3)
C1 H1A 0.9800
C1 H1B 0.9800
C1 H1C 0.9800
C31 H31A 0.9800
C31 H31B 0.9800
C31 H31C 0.9800
C14 H14 0.9500
O1 C34 1.404(5)
O1 C37 1.403(5)
C33 H33A 0.9800
C33 H33B 0.9800
C33 H33C 0.9800
C5 H5 0.9500
C30 H30A 0.9800
C30 H30B 0.9800
C30 H30C 0.9800
C28 H28A 0.9800
C28 H28B 0.9800
C28 H28C 0.9800
C27 H27A 0.9800
C27 H27B 0.9800
C27 H27C 0.9800
C25 H25A 0.9800
C25 H25B 0.9800
C25 H25C 0.9800
C24 H24A 0.9800
C24 H24B 0.9800
C24 H24C 0.9800
C22 H22A 0.9800
C22 H22B 0.9800
C22 H22C 0.9800
C34 H34A 0.9900
C34 H34B 0.9900
C34 C35 1.447(6)
C36 H36A 0.9900
C36 H36B 0.9900
C36 C37 1.458(6)
C36 C35 1.406(6)
C37 H37A 0.9900
C37 H37B 0.9900
C35 H35A 0.9900
C35 H35B 0.9900
